data_1543863
loop_
_publ_author_name
'G\"orbitz, Carl Henrik'
'Karen, Pavel'
'Du\<sek, Michal'
'Pet\<r\'i\<cek, V\'aclav'

_publ_section_title
;
 An exceptional series of phase transitions in hydrophobic amino acids
 with linear side chains
;
_journal_issue 5
_journal_name_full IUCrJ
_journal_page_first
;
;
_journal_paper_doi 10.1107/S2052252516010472
_journal_volume 3
_journal_year 2016
_chemical_absolute_configuration rm
_chemical_formula_moiety 'C5 H11 N O2'
_chemical_formula_sum 'C5 H11 N O2'
_chemical_formula_weight 117.15
_chemical_name_common L-norvaline
_chemical_name_systematic
;
 S-2-aminopentanoic acid
;
_space_group_crystal_system monoclinic
_space_group_IT_number 4
_space_group_name_Hall 'P 2yb'
_space_group_name_H-M_alt 'P 1 21 1'
_symmetry_space_group_name_Hall 'P 2yb'
_symmetry_space_group_name_H-M 'P 1 21 1'
_atom_sites_solution_hydrogens geom
_atom_sites_solution_primary direct
_atom_sites_solution_secondary difmap
_audit_creation_method SHELXL-2013
_cell_angle_alpha 90
_cell_angle_beta 97.137(7)
_cell_angle_gamma 90
_cell_formula_units_Z 4
_cell_length_a 9.604(3)
_cell_length_b 5.1222(16)
_cell_length_c 13.352(4)
_cell_measurement_reflns_used 2883
_cell_measurement_temperature 190(2)
_cell_measurement_theta_max 25.67
_cell_measurement_theta_min 2.97
_cell_volume 651.7(3)
_computing_cell_refinement 'APEX2 (Bruker, 2014)'
_computing_data_collection 'APEX2 (Bruker, 2014)'
_computing_data_reduction 'APEX2 (Bruker, 2014)'
_computing_molecular_graphics 'MERCURY (Macrae et al., 2008)'
_computing_publication_material 'SHELXL (Sheldrick, 2015b)'
_computing_structure_refinement 'SHELXL (Sheldrick, 2015b)'
_computing_structure_solution 'SHELXT (Sheldrick, 2015a)'
_diffrn_ambient_temperature 190(2)
_diffrn_detector_area_resol_mean 8.3
_diffrn_measured_fraction_theta_full 0.995
_diffrn_measured_fraction_theta_max 0.996
_diffrn_measurement_device_type 'Bruker Apex II CCD diffractometer'
_diffrn_measurement_method 'Sets of exposures each taken over 0.5\% \w rotation'
_diffrn_radiation_monochromator graphite
_diffrn_radiation_type MoK\a
_diffrn_radiation_wavelength 0.71073
_diffrn_reflns_av_R_equivalents 0.0505
_diffrn_reflns_av_unetI/netI 0.0909
_diffrn_reflns_Laue_measured_fraction_full 0.995
_diffrn_reflns_Laue_measured_fraction_max 0.996
_diffrn_reflns_limit_h_max 11
_diffrn_reflns_limit_h_min -11
_diffrn_reflns_limit_k_max 6
_diffrn_reflns_limit_k_min -6
_diffrn_reflns_limit_l_max 16
_diffrn_reflns_limit_l_min -15
_diffrn_reflns_number 4679
_diffrn_reflns_point_group_measured_fraction_full 0.978
_diffrn_reflns_point_group_measured_fraction_max 0.977
_diffrn_reflns_theta_full 25.242
_diffrn_reflns_theta_max 25.679
_diffrn_reflns_theta_min 2.137
_exptl_absorpt_coefficient_mu 0.091
_exptl_absorpt_correction_T_max 1.000
_exptl_absorpt_correction_T_min 0.802
_exptl_absorpt_correction_type multi-scan
_exptl_absorpt_process_details 'SADABS (Bruker, 2014)'
_exptl_crystal_colour colourless
_exptl_crystal_density_diffrn 1.194
_exptl_crystal_density_method 'not measured'
_exptl_crystal_description plate
_exptl_crystal_F_000 256
_exptl_crystal_size_max 0.90
_exptl_crystal_size_mid 0.41
_exptl_crystal_size_min 0.04
_refine_diff_density_max 0.231
_refine_diff_density_min -0.205
_refine_diff_density_rms 0.049
_refine_ls_extinction_method none
_refine_ls_goodness_of_fit_ref 1.044
_refine_ls_hydrogen_treatment constr
_refine_ls_matrix_type full
_refine_ls_number_parameters 147
_refine_ls_number_reflns 2424
_refine_ls_number_restraints 1
_refine_ls_restrained_S_all 1.044
_refine_ls_R_factor_all 0.0978
_refine_ls_R_factor_gt 0.0521
_refine_ls_shift/su_max 0.000
_refine_ls_shift/su_mean 0.000
_refine_ls_structure_factor_coef Fsqd
_refine_ls_weighting_details
;
 w=1/[\s^2^(Fo^2^)+(0.0377P)^2^+0.0987P]
 where P=(Fo^2^+2Fc^2^)/3
;
_refine_ls_weighting_scheme calc
_refine_ls_wR_factor_gt 0.1014
_refine_ls_wR_factor_ref 0.1167
_reflns_Friedel_coverage 0.754
_reflns_Friedel_fraction_full 0.956
_reflns_Friedel_fraction_max 0.954
_reflns_number_gt 1699
_reflns_number_total 2424
_reflns_threshold_expression 'I > 2\s(I)'
_cod_data_source_file ed5010.cif
_cod_data_source_block Nva190
_cod_original_cell_volume 651.7(4)
_cod_database_code 1543863
_shelx_space_group_comment
;
The symmetry employed for this shelxl refinement is uniquely defined
by the following loop, which should always be used as a source of
symmetry information in preference to the above space-group names.
They are only intended as comments.
;
_shelxl_version_number 2013-2

loop_
_space_group_symop_operation_xyz
'x, y, z'
'-x, y+1/2, -z'

loop_
_atom_site_label
_atom_site_type_symbol
_atom_site_fract_x
_atom_site_fract_y
_atom_site_fract_z
_atom_site_U_iso_or_equiv
_atom_site_adp_type
_atom_site_occupancy
_atom_site_site_symmetry_order
_atom_site_calc_flag
_atom_site_refinement_flags_posn
_atom_site_refinement_flags_adp
O1A O 0.1076(2) 0.6199(5) 0.4093(2) 0.0273(7) Uani 1 1 d . .
O2A O 0.1736(3) 1.0000(6) 0.3492(2) 0.0318(8) Uani 1 1 d . .
N1A N 0.3606(3) 0.4083(7) 0.4215(2) 0.0244(8) Uani 1 1 d . .
H1A H 0.4496 0.3494 0.4196 0.037 Uiso 1 1 calc R U
H2A H 0.2984 0.2847 0.3953 0.037 Uiso 1 1 calc R U
H3A H 0.3472 0.4417 0.4866 0.037 Uiso 1 1 calc R U
C1A C 0.1943(3) 0.7671(8) 0.3748(3) 0.0213(9) Uani 1 1 d . .
C2A C 0.3388(4) 0.6505(8) 0.3614(3) 0.0218(10) Uani 1 1 d . .
H21A H 0.4127 0.7789 0.3881 0.026 Uiso 1 1 calc R U
C3A C 0.3560(4) 0.5930(9) 0.2521(3) 0.0320(11) Uani 1 1 d . .
H31A H 0.4425 0.4890 0.2501 0.038 Uiso 1 1 calc R U
H32A H 0.2758 0.4855 0.2222 0.038 Uiso 1 1 calc R U
C4A C 0.3644(6) 0.8352(11) 0.1883(4) 0.0584(16) Uani 1 1 d . .
H41A H 0.2723 0.9245 0.1809 0.070 Uiso 1 1 calc R U
H42A H 0.4346 0.9560 0.2235 0.070 Uiso 1 1 calc R U
C5A C 0.4038(7) 0.7765(15) 0.0856(4) 0.103(3) Uani 1 1 d . .
H51A H 0.4114 0.9401 0.0486 0.155 Uiso 1 1 calc R U
H52A H 0.3317 0.6657 0.0487 0.155 Uiso 1 1 calc R U
H53A H 0.4942 0.6854 0.0924 0.155 Uiso 1 1 calc R U
O1B O 0.6315(2) 0.2485(6) 0.4120(2) 0.0294(8) Uani 1 1 d . .
O2B O 0.6918(3) 0.6480(5) 0.3691(2) 0.0346(8) Uani 1 1 d . .
N1B N 0.8878(3) 0.0614(6) 0.3820(2) 0.0267(9) Uani 1 1 d . .
H1B H 0.8941 0.0950 0.4493 0.040 Uiso 1 1 calc R U
H2B H 0.9746 0.0245 0.3651 0.040 Uiso 1 1 calc R U
H3B H 0.8301 -0.0777 0.3667 0.040 Uiso 1 1 calc R U
C1B C 0.7089(4) 0.4079(9) 0.3737(3) 0.0226(9) Uani 1 1 d . .
C2B C 0.8301(4) 0.2934(8) 0.3246(3) 0.0239(10) Uani 1 1 d . .
H21B H 0.9055 0.4279 0.3238 0.029 Uiso 1 1 calc R U
C3B C 0.7768(4) 0.2132(10) 0.2161(3) 0.0404(13) Uani 1 1 d . .
H31B H 0.7283 0.3642 0.1811 0.048 Uiso 1 1 calc R U
H32B H 0.7067 0.0720 0.2181 0.048 Uiso 1 1 calc R U
C4B C 0.8919(5) 0.1183(13) 0.1542(4) 0.0593(16) Uani 1 1 d . .
H41B H 0.9504 -0.0133 0.1941 0.071 Uiso 1 1 calc R U
H42B H 0.8470 0.0317 0.0922 0.071 Uiso 1 1 calc R U
C5B C 0.9838(5) 0.3313(15) 0.1254(5) 0.094(3) Uani 1 1 d . .
H51B H 1.0543 0.2587 0.0861 0.141 Uiso 1 1 calc R U
H52B H 1.0307 0.4151 0.1864 0.141 Uiso 1 1 calc R U
H53B H 0.9269 0.4607 0.0846 0.141 Uiso 1 1 calc R U

loop_
_atom_site_aniso_label
_atom_site_aniso_U_11
_atom_site_aniso_U_22
_atom_site_aniso_U_33
_atom_site_aniso_U_23
_atom_site_aniso_U_13
_atom_site_aniso_U_12
O1A 0.0129(13) 0.0279(19) 0.0417(17) 0.0010(16) 0.0064(12) -0.0010(12)
O2A 0.0160(14) 0.025(2) 0.055(2) 0.0035(15) 0.0050(14) 0.0074(14)
N1A 0.0099(15) 0.023(2) 0.040(2) 0.0014(18) 0.0032(14) 0.0021(14)
C1A 0.0118(18) 0.025(3) 0.026(2) -0.003(2) -0.0005(16) 0.0010(19)
C2A 0.0095(18) 0.018(2) 0.038(2) 0.001(2) 0.0018(17) 0.0015(17)
C3A 0.023(2) 0.038(3) 0.036(2) 0.000(2) 0.0056(19) 0.008(2)
C4A 0.064(3) 0.063(4) 0.052(3) 0.013(3) 0.023(3) 0.021(3)
C5A 0.128(6) 0.132(7) 0.057(4) 0.026(4) 0.040(4) 0.029(6)
O1B 0.0145(13) 0.0265(18) 0.0493(19) 0.0082(14) 0.0123(13) 0.0038(13)
O2B 0.0191(15) 0.020(2) 0.066(2) -0.0017(17) 0.0085(14) 0.0034(13)
N1B 0.0128(15) 0.030(3) 0.037(2) -0.0035(18) 0.0041(15) 0.0068(16)
C1B 0.0113(18) 0.025(3) 0.031(2) 0.000(2) -0.0009(17) 0.0035(19)
C2B 0.0125(18) 0.019(3) 0.041(3) 0.002(2) 0.0045(18) 0.0017(17)
C3B 0.033(2) 0.049(3) 0.040(3) 0.000(2) 0.005(2) 0.011(2)
C4B 0.051(3) 0.083(5) 0.042(3) -0.017(3) 0.000(2) 0.023(3)
C5B 0.058(4) 0.141(8) 0.089(5) -0.013(5) 0.040(4) -0.019(4)

loop_
_atom_type_symbol
_atom_type_description
_atom_type_scat_dispersion_real
_atom_type_scat_dispersion_imag
_atom_type_scat_source
C C 0.0033 0.0016 'International Tables Vol C Tables 4.2.6.8 and 6.1.1.4'
H H 0.0000 0.0000 'International Tables Vol C Tables 4.2.6.8 and 6.1.1.4'
N N 0.0061 0.0033 'International Tables Vol C Tables 4.2.6.8 and 6.1.1.4'
O O 0.0106 0.0060 'International Tables Vol C Tables 4.2.6.8 and 6.1.1.4'

loop_
_geom_angle_atom_site_label_1
_geom_angle_atom_site_label_2
_geom_angle_atom_site_label_3
_geom_angle
C2A N1A H1A 109.5
C2A N1A H2A 109.5
H1A N1A H2A 109.5
C2A N1A H3A 109.5
H1A N1A H3A 109.5
H2A N1A H3A 109.5
O2A C1A O1A 125.8(3)
O2A C1A C2A 116.9(3)
O1A C1A C2A 117.3(4)
N1A C2A C3A 109.5(3)
N1A C2A C1A 109.3(3)
C3A C2A C1A 113.2(3)
N1A C2A H21A 108.2
C3A C2A H21A 108.2
C1A C2A H21A 108.2
C4A C3A C2A 113.7(4)
C4A C3A H31A 108.8
C2A C3A H31A 108.8
C4A C3A H32A 108.8
C2A C3A H32A 108.8
H31A C3A H32A 107.7
C5A C4A C3A 112.8(5)
C5A C4A H41A 109.0
C3A C4A H41A 109.0
C5A C4A H42A 109.0
C3A C4A H42A 109.0
H41A C4A H42A 107.8
C4A C5A H51A 109.5
C4A C5A H52A 109.5
H51A C5A H52A 109.5
C4A C5A H53A 109.5
H51A C5A H53A 109.5
H52A C5A H53A 109.5
C2B N1B H1B 109.5
C2B N1B H2B 109.5
H1B N1B H2B 109.5
C2B N1B H3B 109.5
H1B N1B H3B 109.5
H2B N1B H3B 109.5
O2B C1B O1B 125.7(4)
O2B C1B C2B 117.6(3)
O1B C1B C2B 116.6(4)
N1B C2B C1B 110.0(3)
N1B C2B C3B 109.4(3)
C1B C2B C3B 109.1(3)
N1B C2B H21B 109.4
C1B C2B H21B 109.4
C3B C2B H21B 109.4
C2B C3B C4B 114.5(4)
C2B C3B H31B 108.6
C4B C3B H31B 108.6
C2B C3B H32B 108.6
C4B C3B H32B 108.6
H31B C3B H32B 107.6
C5B C4B C3B 113.4(5)
C5B C4B H41B 108.9
C3B C4B H41B 108.9
C5B C4B H42B 108.9
C3B C4B H42B 108.9
H41B C4B H42B 107.7
C4B C5B H51B 109.5
C4B C5B H52B 109.5
H51B C5B H52B 109.5
C4B C5B H53B 109.5
H51B C5B H53B 109.5
H52B C5B H53B 109.5

loop_
_geom_bond_atom_site_label_1
_geom_bond_atom_site_label_2
_geom_bond_distance
O1A C1A 1.253(4)
O2A C1A 1.250(5)
N1A C2A 1.478(5)
N1A H1A 0.9100
N1A H2A 0.9100
N1A H3A 0.9100
C1A C2A 1.541(5)
C2A C3A 1.518(5)
C2A H21A 1.0000
C3A C4A 1.513(6)
C3A H31A 0.9900
C3A H32A 0.9900
C4A C5A 1.497(7)
C4A H41A 0.9900
C4A H42A 0.9900
C5A H51A 0.9800
C5A H52A 0.9800
C5A H53A 0.9800
O1B C1B 1.255(5)
O2B C1B 1.241(5)
N1B C2B 1.484(5)
N1B H1B 0.9100
N1B H2B 0.9100
N1B H3B 0.9100
C1B C2B 1.523(5)
C2B C3B 1.531(6)
C2B H21B 1.0000
C3B C4B 1.539(6)
C3B H31B 0.9900
C3B H32B 0.9900
C4B C5B 1.484(8)
C4B H41B 0.9900
C4B H42B 0.9900
C5B H51B 0.9800
C5B H52B 0.9800
C5B H53B 0.9800

loop_
_geom_hbond_atom_site_label_D
_geom_hbond_atom_site_label_H
_geom_hbond_atom_site_label_A
_geom_hbond_distance_DH
_geom_hbond_distance_HA
_geom_hbond_distance_DA
_geom_hbond_angle_DHA
_geom_hbond_site_symmetry_A
N1A H1A O1B 0.91 1.84 2.745(4) 176.6 .
N1A H2A O2A 0.91 1.94 2.846(4) 174.7 1_545
N1A H3A O1B 0.91 2.07 2.818(4) 138.9 2_656
N1B H1B O1A 0.91 1.89 2.798(4) 171.7 2_646
N1B H2B O2A 0.91 1.95 2.850(4) 168.3 1_645
N1B H2B O1A 0.91 2.47 3.084(4) 125.3 1_645
N1B H3B O2B 0.91 1.94 2.825(4) 164.6 1_545
C2B H21B O1A 1.00 2.34 3.229(5) 147.3 1_655

loop_
_geom_torsion_atom_site_label_1
_geom_torsion_atom_site_label_2
_geom_torsion_atom_site_label_3
_geom_torsion_atom_site_label_4
_geom_torsion
O2A C1A C2A N1A 163.5(3)
O1A C1A C2A N1A -17.4(5)
O2A C1A C2A C3A -74.1(5)
O1A C1A C2A C3A 105.1(4)
N1A C2A C3A C4A -168.5(3)
C1A C2A C3A C4A 69.2(5)
C2A C3A C4A C5A 171.0(4)
O2B C1B C2B N1B 147.1(4)
O1B C1B C2B N1B -35.6(5)
O2B C1B C2B C3B -92.8(5)
O1B C1B C2B C3B 84.5(4)
N1B C2B C3B C4B -65.2(5)
C1B C2B C3B C4B 174.4(4)
C2B C3B C4B C5B -72.1(6)
